data_7042534
loop_
_publ_author_name
'Valkonen, Arto'
'Lombardo, Giuseppe M.'
'Rissanen, Kari'
'Punzo, Francesco'
'Cametti, Massimo'

_publ_section_title
;
 X-Ray crystallographic and computational study on uranyl-salophen
 complexes bearing nitro groups.
;
_journal_issue 16
_journal_name_full 'Dalton transactions (Cambridge, England : 2003)'
_journal_page_first 5240
_journal_page_last 5249
_journal_paper_doi 10.1039/c6dt04773d
_journal_volume 46
_journal_year 2017
_chemical_formula_moiety '2(C28 H19 N3 O7 U), C3 H6 O, 2(H2 O)'
_chemical_formula_sum 'C59 H48 N6 O17 U2'
_chemical_formula_weight 1589.09
_space_group_crystal_system triclinic
_space_group_IT_number 2
_space_group_name_Hall '-P 1'
_space_group_name_H-M_alt 'P -1'
_symmetry_space_group_name_Hall '-P 1'
_symmetry_space_group_name_H-M 'P -1'
_atom_sites_solution_hydrogens mixed
_audit_creation_method SHELXL-2016/4
_audit_update_record
;
2016-12-01 deposited with the CCDC.
2017-03-20 downloaded from the CCDC.
;
_cell_angle_alpha 73.370(2)
_cell_angle_beta 66.535(2)
_cell_angle_gamma 83.915(2)
_cell_formula_units_Z 1
_cell_length_a 11.6878(3)
_cell_length_b 12.1737(3)
_cell_length_c 12.4532(4)
_cell_measurement_reflns_used 31463
_cell_measurement_temperature 123(2)
_cell_measurement_theta_max 28.283
_cell_measurement_theta_min 0.407
_cell_volume 1557.31(8)
_computing_cell_refinement 'DENZO-SMN (Otwinowski & Minor, 1997)'
_computing_data_collection 'Collect (Bruker, 2004)'
_computing_data_reduction 'DENZO-SMN (Otwinowski & Minor, 1997)'
_computing_molecular_graphics SHELXL-2016/4
_computing_publication_material SHELXL-2016/4
_computing_structure_refinement 'SHELXL-2016/4 (Sheldrick, 2016)'
_computing_structure_solution 'SIR-2002 (Burla, et al., 2003)'
_diffrn_ambient_temperature 123(2)
_diffrn_detector_area_resol_mean 9
_diffrn_measured_fraction_theta_full 0.996
_diffrn_measured_fraction_theta_max 0.996
_diffrn_measurement_device_type 'Bruker-Nonius Kappa CCD with APEXII detector'
_diffrn_measurement_method '\f and \w scans'
_diffrn_radiation_type MoK\a
_diffrn_radiation_wavelength 0.71073
_diffrn_reflns_av_R_equivalents 0.0402
_diffrn_reflns_av_unetI/netI 0.0426
_diffrn_reflns_Laue_measured_fraction_full 0.996
_diffrn_reflns_Laue_measured_fraction_max 0.996
_diffrn_reflns_limit_h_max 14
_diffrn_reflns_limit_h_min -14
_diffrn_reflns_limit_k_max 14
_diffrn_reflns_limit_k_min -14
_diffrn_reflns_limit_l_max 14
_diffrn_reflns_limit_l_min -13
_diffrn_reflns_number 20447
_diffrn_reflns_point_group_measured_fraction_full 0.996
_diffrn_reflns_point_group_measured_fraction_max 0.996
_diffrn_reflns_theta_full 25.242
_diffrn_reflns_theta_max 25.249
_diffrn_reflns_theta_min 2.569
_diffrn_source 'fine-focus sealed tube'
_exptl_absorpt_coefficient_mu 5.264
_exptl_absorpt_correction_T_max 0.8581
_exptl_absorpt_correction_T_min 0.2273
_exptl_absorpt_correction_type multi-scan
_exptl_absorpt_process_details 'Sadabs (Sheldrick, 1996)'
_exptl_crystal_colour red
_exptl_crystal_density_diffrn 1.694
_exptl_crystal_description plate
_exptl_crystal_F_000 764
_exptl_crystal_size_max 0.400
_exptl_crystal_size_mid 0.080
_exptl_crystal_size_min 0.030
_refine_diff_density_max 1.060
_refine_diff_density_min -0.752
_refine_diff_density_rms 0.116
_refine_ls_extinction_method none
_refine_ls_goodness_of_fit_ref 1.045
_refine_ls_hydrogen_treatment mixed
_refine_ls_matrix_type full
_refine_ls_number_parameters 409
_refine_ls_number_reflns 5620
_refine_ls_number_restraints 27
_refine_ls_restrained_S_all 1.048
_refine_ls_R_factor_all 0.0366
_refine_ls_R_factor_gt 0.0300
_refine_ls_shift/su_max 0.001
_refine_ls_shift/su_mean 0.000
_refine_ls_structure_factor_coef Fsqd
_refine_ls_weighting_details 'w=1/[\s^2^(Fo^2^)+(0.0212P)^2^+4.8802P] where P=(Fo^2^+2Fc^2^)/3'
_refine_ls_weighting_scheme calc
_refine_ls_wR_factor_gt 0.0683
_refine_ls_wR_factor_ref 0.0710
_reflns_Friedel_coverage 0.000
_reflns_number_gt 5046
_reflns_number_total 5620
_reflns_threshold_expression 'I > 2\s(I)'
_cod_data_source_file c6dt04773d2.cif
_cod_data_source_block 5_H2O
_cod_depositor_comments 'Adding full bibliography for 7042530--7042535.cif.'
_cod_database_code 7042534
_shelx_shelxl_version_number 2016/4
_shelx_space_group_comment
;
The symmetry employed for this shelxl refinement is uniquely defined
by the following loop, which should always be used as a source of
symmetry information in preference to the above space-group names.
They are only intended as comments.
;
_shelx_estimated_absorpt_t_min 0.227
_shelx_estimated_absorpt_t_max 0.858

loop_
_space_group_symop_operation_xyz
'x, y, z'
'-x, -y, -z'

loop_
_atom_site_label
_atom_site_type_symbol
_atom_site_fract_x
_atom_site_fract_y
_atom_site_fract_z
_atom_site_U_iso_or_equiv
_atom_site_adp_type
_atom_site_occupancy
_atom_site_site_symmetry_order
_atom_site_calc_flag
_atom_site_refinement_flags_posn
_atom_site_refinement_flags_adp
_atom_site_refinement_flags_occupancy
U1 U 0.39599(2) 0.28260(2) 0.63408(2) 0.02777(7) Uani 1 1 d . . .
O2 O 0.2782(3) 0.2781(3) 0.7798(3) 0.0320(8) Uani 1 1 d . . .
O1 O 0.5106(3) 0.2886(3) 0.4846(3) 0.0328(8) Uani 1 1 d . . .
O3 O 0.5039(3) 0.4331(3) 0.6480(4) 0.0367(8) Uani 1 1 d D . .
H3A H 0.565(4) 0.470(5) 0.589(4) 0.055 Uiso 1 1 d D U .
H3B H 0.462(5) 0.475(4) 0.691(5) 0.055 Uiso 1 1 d D U .
O4 O 0.0754(4) 0.0694(3) 0.3317(4) 0.0424(9) Uani 1 1 d . . .
O5 O 0.1165(4) -0.1124(3) 0.3789(4) 0.0446(9) Uani 1 1 d . . .
O10 O 0.5232(3) 0.1780(3) 0.7177(3) 0.0385(9) Uani 1 1 d . . .
O22 O 0.3125(3) 0.4459(3) 0.5486(3) 0.0295(7) Uani 1 1 d . . .
N3 N 0.1232(4) -0.0135(4) 0.3830(4) 0.0364(10) Uani 1 1 d . . .
N7 N 0.3702(4) 0.0699(3) 0.6599(4) 0.0301(9) Uani 1 1 d . . .
N19 N 0.2231(3) 0.2348(3) 0.5837(4) 0.0263(9) Uani 1 1 d . . .
C1 C 0.2345(4) 0.1307(4) 0.5495(4) 0.0265(10) Uani 1 1 d . . .
C2 C 0.1755(4) 0.1118(4) 0.4793(4) 0.0289(11) Uani 1 1 d . . .
H2 H 0.126307 0.169899 0.449537 0.035 Uiso 1 1 calc R U .
C3 C 0.1895(4) 0.0070(4) 0.4532(4) 0.0310(11) Uani 1 1 d . . .
C4 C 0.2648(5) -0.0781(4) 0.4906(5) 0.0333(12) Uani 1 1 d . . .
H4 H 0.273475 -0.149317 0.471139 0.040 Uiso 1 1 calc R U .
C5 C 0.3264(5) -0.0573(4) 0.5560(5) 0.0349(12) Uani 1 1 d . . .
H5 H 0.381350 -0.113579 0.578725 0.042 Uiso 1 1 calc R U .
C6 C 0.3106(4) 0.0447(4) 0.5901(4) 0.0299(11) Uani 1 1 d . . .
C8 C 0.4022(5) -0.0183(4) 0.7324(5) 0.0334(11) Uani 1 1 d . . .
H8 H 0.369842 -0.090457 0.742064 0.040 Uiso 1 1 calc R U .
C9 C 0.4773(5) -0.0209(4) 0.7975(5) 0.0339(12) Uani 1 1 d . . .
C10 C 0.5402(4) 0.0783(4) 0.7832(4) 0.0314(11) Uani 1 1 d . . .
C11 C 0.6285(5) 0.0702(5) 0.8376(5) 0.0374(12) Uani 1 1 d . . .
H11 H 0.671018 0.137154 0.827211 0.045 Uiso 1 1 calc R U .
C12 C 0.6524(5) -0.0327(5) 0.9042(5) 0.0398(13) Uani 1 1 d . . .
H12 H 0.711859 -0.036318 0.939514 0.048 Uiso 1 1 calc R U .
C13 C 0.5904(5) -0.1351(5) 0.9223(5) 0.0372(12) Uani 1 1 d . . .
C14 C 0.6144(6) -0.2407(5) 0.9958(5) 0.0451(14) Uani 1 1 d . . .
H14 H 0.674640 -0.243145 1.029843 0.054 Uiso 1 1 calc R U .
C15 C 0.5524(6) -0.3379(5) 1.0180(5) 0.0519(16) Uani 1 1 d . . .
H15 H 0.570612 -0.408258 1.065738 0.062 Uiso 1 1 calc R U .
C16 C 0.4619(7) -0.3345(5) 0.9706(6) 0.0536(16) Uani 1 1 d . . .
H16 H 0.417244 -0.402292 0.987405 0.064 Uiso 1 1 calc R U .
C17 C 0.4371(6) -0.2331(5) 0.8994(5) 0.0450(14) Uani 1 1 d . . .
H17 H 0.375197 -0.232404 0.867854 0.054 Uiso 1 1 calc R U .
C18 C 0.5004(5) -0.1309(4) 0.8722(5) 0.0370(12) Uani 1 1 d . . .
C20 C 0.1207(4) 0.2929(4) 0.5949(4) 0.0262(10) Uani 1 1 d . . .
H20 H 0.055753 0.257973 0.588098 0.031 Uiso 1 1 calc R U .
C21 C 0.0961(4) 0.4048(4) 0.6164(4) 0.0261(10) Uani 1 1 d . . .
C22 C 0.1940(4) 0.4776(4) 0.5894(4) 0.0267(10) Uani 1 1 d . . .
C23 C 0.1687(5) 0.5915(4) 0.6018(5) 0.0326(11) Uani 1 1 d . . .
H23 H 0.235789 0.641574 0.580920 0.039 Uiso 1 1 calc R U .
C24 C 0.0499(5) 0.6290(4) 0.6431(5) 0.0315(11) Uani 1 1 d . . .
H24 H 0.035175 0.704439 0.652819 0.038 Uiso 1 1 calc R U .
C25 C -0.0529(4) 0.5587(4) 0.6720(4) 0.0304(11) Uani 1 1 d . . .
C26 C -0.1775(5) 0.5981(4) 0.7169(5) 0.0346(12) Uani 1 1 d . . .
H26 H -0.192517 0.672178 0.730336 0.042 Uiso 1 1 calc R U .
C27 C -0.2762(5) 0.5308(4) 0.7410(5) 0.0373(12) Uani 1 1 d . . .
H27 H -0.358858 0.559266 0.768117 0.045 Uiso 1 1 calc R U .
C28 C -0.2548(5) 0.4205(5) 0.7256(5) 0.0369(12) Uani 1 1 d . . .
H28 H -0.323410 0.373894 0.742452 0.044 Uiso 1 1 calc R U .
C29 C -0.1352(4) 0.3779(4) 0.6860(5) 0.0312(11) Uani 1 1 d . . .
H29 H -0.123260 0.301683 0.678448 0.037 Uiso 1 1 calc R U .
C30 C -0.0308(4) 0.4452(4) 0.6568(4) 0.0269(10) Uani 1 1 d . . .
O31 O 0.3870(6) 0.5866(4) 0.7631(5) 0.0802(16) Uani 1 1 d D . .
H31A H 0.305(2) 0.601(4) 0.794(3) 0.120 Uiso 1 1 d D U .
H31B H 0.413(4) 0.648(3) 0.698(4) 0.120 Uiso 1 1 d D U .
O33 O 0.1621(8) 0.6975(10) 0.8402(8) 0.067(3) Uani 0.5 1 d D U P
C33 C 0.0722(13) 0.6756(16) 0.9281(12) 0.075(3) Uani 0.5 1 d D U P
C32 C -0.0475(13) 0.7250(18) 0.9225(14) 0.087(4) Uani 0.5 1 d D U P
H32A H -0.114780 0.699476 1.002642 0.130 Uiso 0.5 1 calc R U P
H32B H -0.041484 0.808895 0.898321 0.130 Uiso 0.5 1 calc R U P
H32C H -0.065222 0.699370 0.862933 0.130 Uiso 0.5 1 calc R U P
C34 C 0.0809(16) 0.6276(17) 1.0444(13) 0.091(4) Uani 0.5 1 d D U P
H34A H -0.003102 0.614541 1.108208 0.136 Uiso 0.5 1 calc R U P
H34B H 0.125397 0.554696 1.044970 0.136 Uiso 0.5 1 calc R U P
H34C H 0.126401 0.681055 1.059317 0.136 Uiso 0.5 1 calc R U P

loop_
_atom_site_aniso_label
_atom_site_aniso_U_11
_atom_site_aniso_U_22
_atom_site_aniso_U_33
_atom_site_aniso_U_23
_atom_site_aniso_U_13
_atom_site_aniso_U_12
U1 0.02162(10) 0.02073(10) 0.03780(11) -0.00301(7) -0.01258(8) 0.00430(7)
O2 0.0244(17) 0.0317(18) 0.0369(19) -0.0049(15) -0.0125(15) 0.0034(14)
O1 0.0250(17) 0.0240(17) 0.0370(19) -0.0012(14) -0.0050(15) 0.0042(14)
O3 0.0257(19) 0.035(2) 0.047(2) -0.0016(17) -0.0174(17) 0.0003(16)
O4 0.043(2) 0.040(2) 0.051(2) -0.0192(19) -0.0218(19) 0.0049(18)
O5 0.043(2) 0.031(2) 0.058(2) -0.0226(18) -0.0087(19) -0.0049(17)
O10 0.035(2) 0.0291(19) 0.055(2) -0.0035(17) -0.0279(18) 0.0079(16)
O22 0.0228(17) 0.0195(16) 0.045(2) -0.0036(14) -0.0156(15) 0.0037(13)
N3 0.025(2) 0.035(3) 0.042(3) -0.017(2) 0.000(2) -0.0016(19)
N7 0.024(2) 0.024(2) 0.036(2) -0.0060(18) -0.0095(18) 0.0091(17)
N19 0.024(2) 0.0171(19) 0.034(2) -0.0050(16) -0.0103(17) 0.0073(16)
C1 0.023(2) 0.017(2) 0.032(3) -0.0049(19) -0.005(2) 0.0001(19)
C2 0.023(2) 0.019(2) 0.037(3) -0.007(2) -0.004(2) 0.0034(19)
C3 0.026(3) 0.030(3) 0.029(3) -0.006(2) -0.003(2) -0.003(2)
C4 0.034(3) 0.019(2) 0.035(3) -0.007(2) -0.002(2) 0.003(2)
C5 0.038(3) 0.021(2) 0.037(3) -0.003(2) -0.010(2) 0.008(2)
C6 0.025(2) 0.020(2) 0.032(3) 0.000(2) -0.004(2) 0.004(2)
C8 0.033(3) 0.025(3) 0.035(3) -0.002(2) -0.011(2) 0.006(2)
C9 0.030(3) 0.032(3) 0.033(3) -0.004(2) -0.011(2) 0.013(2)
C10 0.025(2) 0.030(3) 0.031(3) -0.002(2) -0.010(2) 0.014(2)
C11 0.029(3) 0.038(3) 0.038(3) -0.007(2) -0.011(2) 0.012(2)
C12 0.029(3) 0.054(4) 0.032(3) -0.011(3) -0.012(2) 0.019(3)
C13 0.033(3) 0.036(3) 0.031(3) -0.003(2) -0.007(2) 0.012(2)
C14 0.049(3) 0.049(4) 0.033(3) -0.007(3) -0.017(3) 0.018(3)
C15 0.064(4) 0.041(3) 0.042(3) 0.000(3) -0.023(3) 0.017(3)
C16 0.073(4) 0.033(3) 0.050(4) 0.002(3) -0.030(3) 0.008(3)
C17 0.054(4) 0.032(3) 0.046(3) 0.000(2) -0.026(3) 0.006(3)
C18 0.035(3) 0.035(3) 0.031(3) -0.003(2) -0.010(2) 0.013(2)
C20 0.023(2) 0.022(2) 0.031(2) -0.0037(19) -0.010(2) 0.0024(19)
C21 0.023(2) 0.024(2) 0.030(2) -0.002(2) -0.013(2) 0.0019(19)
C22 0.026(2) 0.021(2) 0.033(3) -0.004(2) -0.017(2) 0.008(2)
C23 0.034(3) 0.022(2) 0.044(3) -0.007(2) -0.020(2) 0.003(2)
C24 0.037(3) 0.018(2) 0.042(3) -0.008(2) -0.019(2) 0.009(2)
C25 0.028(3) 0.027(3) 0.035(3) -0.004(2) -0.014(2) 0.007(2)
C26 0.036(3) 0.024(3) 0.042(3) -0.010(2) -0.016(2) 0.012(2)
C27 0.025(3) 0.039(3) 0.043(3) -0.010(2) -0.013(2) 0.014(2)
C28 0.025(3) 0.041(3) 0.045(3) -0.008(2) -0.017(2) 0.005(2)
C29 0.027(3) 0.029(3) 0.041(3) -0.012(2) -0.017(2) 0.006(2)
C30 0.024(2) 0.025(2) 0.032(3) -0.006(2) -0.014(2) 0.006(2)
O31 0.114(5) 0.058(3) 0.076(4) -0.015(3) -0.049(3) 0.012(3)
O33 0.028(4) 0.128(7) 0.049(5) -0.037(5) -0.012(4) 0.016(5)
C33 0.053(5) 0.143(8) 0.045(5) -0.032(6) -0.036(4) 0.021(6)
C32 0.053(7) 0.163(11) 0.053(7) -0.050(7) -0.024(6) 0.035(7)
C34 0.074(8) 0.147(11) 0.050(7) -0.008(7) -0.039(6) 0.007(8)

loop_
_atom_type_symbol
_atom_type_description
_atom_type_scat_dispersion_real
_atom_type_scat_dispersion_imag
_atom_type_scat_source
C C 0.0033 0.0016 'International Tables Vol C Tables 4.2.6.8 and 6.1.1.4'
H H 0.0000 0.0000 'International Tables Vol C Tables 4.2.6.8 and 6.1.1.4'
N N 0.0061 0.0033 'International Tables Vol C Tables 4.2.6.8 and 6.1.1.4'
O O 0.0106 0.0060 'International Tables Vol C Tables 4.2.6.8 and 6.1.1.4'
U U -9.6767 9.6646 'International Tables Vol C Tables 4.2.6.8 and 6.1.1.4'

loop_
_geom_angle_atom_site_label_1
_geom_angle_atom_site_label_2
_geom_angle_atom_site_label_3
_geom_angle
O2 U1 O1 177.90(14)
O2 U1 O10 91.21(14)
O1 U1 O10 90.78(14)
O2 U1 O22 90.76(13)
O1 U1 O22 87.66(13)
O10 U1 O22 156.80(12)
O2 U1 O3 90.40(14)
O1 U1 O3 90.58(15)
O10 U1 O3 79.85(12)
O22 U1 O3 77.02(11)
O2 U1 N19 85.34(14)
O1 U1 N19 92.81(14)
O10 U1 N19 134.00(12)
O22 U1 N19 69.20(11)
O3 U1 N19 145.86(11)
O2 U1 N7 92.85(14)
O1 U1 N7 87.25(14)
O10 U1 N7 69.53(13)
O22 U1 N7 133.43(12)
O3 U1 N7 149.26(12)
N19 U1 N7 64.87(12)
U1 O3 H3A 123(4)
U1 O3 H3B 117(5)
H3A O3 H3B 110(6)
C10 O10 U1 145.0(3)
C22 O22 U1 126.5(3)
O5 N3 O4 123.3(5)
O5 N3 C3 118.4(4)
O4 N3 C3 118.3(4)
C8 N7 C6 116.7(4)
C8 N7 U1 127.8(4)
C6 N7 U1 115.5(3)
C20 N19 C1 117.9(4)
C20 N19 U1 125.2(3)
C1 N19 U1 116.7(3)
C2 C1 C6 120.0(4)
C2 C1 N19 123.0(4)
C6 C1 N19 117.0(4)
C3 C2 C1 118.9(4)
C3 C2 H2 120.5
C1 C2 H2 120.5
C2 C3 C4 122.2(5)
C2 C3 N3 118.5(4)
C4 C3 N3 119.3(4)
C5 C4 C3 118.5(5)
C5 C4 H4 120.7
C3 C4 H4 120.7
C4 C5 C6 121.6(4)
C4 C5 H5 119.2
C6 C5 H5 119.2
C5 C6 C1 118.7(5)
C5 C6 N7 124.0(4)
C1 C6 N7 117.3(4)
N7 C8 C9 129.3(5)
N7 C8 H8 115.4
C9 C8 H8 115.4
C8 C9 C10 121.3(4)
C8 C9 C18 119.1(5)
C10 C9 C18 119.3(5)
O10 C10 C9 121.7(4)
O10 C10 C11 118.1(5)
C9 C10 C11 120.1(4)
C12 C11 C10 120.5(5)
C12 C11 H11 119.7
C10 C11 H11 119.7
C11 C12 C13 121.5(5)
C11 C12 H12 119.2
C13 C12 H12 119.2
C18 C13 C14 119.8(5)
C18 C13 C12 120.0(4)
C14 C13 C12 120.2(5)
C15 C14 C13 120.9(6)
C15 C14 H14 119.5
C13 C14 H14 119.5
C14 C15 C16 119.9(5)
C14 C15 H15 120.1
C16 C15 H15 120.1
C17 C16 C15 120.1(6)
C17 C16 H16 119.9
C15 C16 H16 119.9
C16 C17 C18 122.1(6)
C16 C17 H17 119.0
C18 C17 H17 119.0
C17 C18 C13 117.3(5)
C17 C18 C9 124.2(5)
C13 C18 C9 118.5(5)
N19 C20 C21 126.4(4)
N19 C20 H20 116.8
C21 C20 H20 116.8
C22 C21 C20 120.7(4)
C22 C21 C30 119.8(4)
C20 C21 C30 119.3(4)
O22 C22 C21 122.2(4)
O22 C22 C23 117.7(4)
C21 C22 C23 120.0(4)
C24 C23 C22 120.6(5)
C24 C23 H23 119.7
C22 C23 H23 119.7
C23 C24 C25 121.7(4)
C23 C24 H24 119.1
C25 C24 H24 119.1
C24 C25 C26 121.4(4)
C24 C25 C30 119.2(4)
C26 C25 C30 119.3(5)
C27 C26 C25 121.0(5)
C27 C26 H26 119.5
C25 C26 H26 119.5
C26 C27 C28 119.6(5)
C26 C27 H27 120.2
C28 C27 H27 120.2
C29 C28 C27 120.9(5)
C29 C28 H28 119.5
C27 C28 H28 119.5
C28 C29 C30 121.4(5)
C28 C29 H29 119.3
C30 C29 H29 119.3
C29 C30 C25 117.7(4)
C29 C30 C21 123.8(4)
C25 C30 C21 118.5(4)
H31A O31 H31B 100(3)
O33 C33 C34 120.3(12)
O33 C33 C32 118.4(12)
C34 C33 C32 119.5(14)
C33 C32 H32A 109.5
C33 C32 H32B 109.5
H32A C32 H32B 109.5
C33 C32 H32C 109.5
H32A C32 H32C 109.5
H32B C32 H32C 109.5
C33 C34 H34A 109.5
C33 C34 H34B 109.5
H34A C34 H34B 109.5
C33 C34 H34C 109.5
H34A C34 H34C 109.5
H34B C34 H34C 109.5

loop_
_geom_bond_atom_site_label_1
_geom_bond_atom_site_label_2
_geom_bond_distance
U1 O2 1.778(3)
U1 O1 1.795(3)
U1 O10 2.233(3)
U1 O22 2.290(3)
U1 O3 2.414(4)
U1 N19 2.506(4)
U1 N7 2.552(4)
O3 H3A 0.84(2)
O3 H3B 0.83(2)
O4 N3 1.239(6)
O5 N3 1.232(5)
O10 C10 1.301(6)
O22 C22 1.328(5)
N3 C3 1.460(7)
N7 C8 1.318(6)
N7 C6 1.420(7)
N19 C20 1.303(6)
N19 C1 1.426(6)
C1 C2 1.387(7)
C1 C6 1.414(6)
C2 C3 1.381(7)
C2 H2 0.9500
C3 C4 1.386(7)
C4 C5 1.368(7)
C4 H4 0.9500
C5 C6 1.395(7)
C5 H5 0.9500
C8 C9 1.405(7)
C8 H8 0.9500
C9 C10 1.412(8)
C9 C18 1.464(7)
C10 C11 1.424(7)
C11 C12 1.361(7)
C11 H11 0.9500
C12 C13 1.425(8)
C12 H12 0.9500
C13 C18 1.412(8)
C13 C14 1.422(7)
C14 C15 1.355(9)
C14 H14 0.9500
C15 C16 1.394(9)
C15 H15 0.9500
C16 C17 1.377(7)
C16 H16 0.9500
C17 C18 1.401(8)
C17 H17 0.9500
C20 C21 1.442(6)
C20 H20 0.9500
C21 C22 1.394(7)
C21 C30 1.445(6)
C22 C23 1.426(7)
C23 C24 1.352(7)
C23 H23 0.9500
C24 C25 1.415(7)
C24 H24 0.9500
C25 C26 1.422(7)
C25 C30 1.430(7)
C26 C27 1.369(8)
C26 H26 0.9500
C27 C28 1.394(7)
C27 H27 0.9500
C28 C29 1.382(7)
C28 H28 0.9500
C29 C30 1.407(7)
C29 H29 0.9500
O31 H31A 0.899(18)
O31 H31B 0.897(19)
O33 C33 1.161(17)
C33 C34 1.439(15)
C33 C32 1.483(15)
C32 H32A 0.9800
C32 H32B 0.9800
C32 H32C 0.9800
C34 H34A 0.9800
C34 H34B 0.9800
C34 H34C 0.9800

loop_
_geom_hbond_atom_site_label_D
_geom_hbond_atom_site_label_H
_geom_hbond_atom_site_label_A
_geom_hbond_distance_DH
_geom_hbond_distance_HA
_geom_hbond_distance_DA
_geom_hbond_angle_DHA
_geom_hbond_site_symmetry_A
O3 H3A O22 0.84(2) 1.84(2) 2.681(5) 174(6) 2_666
O3 H3B O31 0.83(2) 1.80(2) 2.617(7) 169(6) .
O31 H31A O33 0.899(18) 1.923(19) 2.763(10) 155(5) .
O31 H31B O1 0.897(19) 2.03(4) 2.831(6) 149(5) 2_666

loop_
_geom_torsion_atom_site_label_1
_geom_torsion_atom_site_label_2
_geom_torsion_atom_site_label_3
_geom_torsion_atom_site_label_4
_geom_torsion
C20 N19 C1 C2 28.8(6)
U1 N19 C1 C2 -156.1(4)
C20 N19 C1 C6 -151.5(4)
U1 N19 C1 C6 23.7(5)
C6 C1 C2 C3 1.9(7)
N19 C1 C2 C3 -178.4(4)
C1 C2 C3 C4 -2.8(7)
C1 C2 C3 N3 177.7(4)
O5 N3 C3 C2 -166.7(4)
O4 N3 C3 C2 12.5(6)
O5 N3 C3 C4 13.8(7)
O4 N3 C3 C4 -166.9(4)
C2 C3 C4 C5 0.4(7)
N3 C3 C4 C5 179.8(4)
C3 C4 C5 C6 2.9(7)
C4 C5 C6 C1 -3.8(7)
C4 C5 C6 N7 178.7(5)
C2 C1 C6 C5 1.3(7)
N19 C1 C6 C5 -178.5(4)
C2 C1 C6 N7 178.9(4)
N19 C1 C6 N7 -0.8(6)
C8 N7 C6 C5 -26.1(7)
U1 N7 C6 C5 155.8(4)
C8 N7 C6 C1 156.4(4)
U1 N7 C6 C1 -21.7(5)
C6 N7 C8 C9 169.6(5)
U1 N7 C8 C9 -12.6(8)
N7 C8 C9 C10 -5.6(8)
N7 C8 C9 C18 -179.5(5)
U1 O10 C10 C9 20.0(9)
U1 O10 C10 C11 -162.4(4)
C8 C9 C10 O10 6.0(7)
C18 C9 C10 O10 179.9(5)
C8 C9 C10 C11 -171.7(5)
C18 C9 C10 C11 2.2(7)
O10 C10 C11 C12 -178.2(5)
C9 C10 C11 C12 -0.4(7)
C10 C11 C12 C13 -0.2(8)
C11 C12 C13 C18 -1.0(8)
C11 C12 C13 C14 -177.9(5)
C18 C13 C14 C15 0.4(8)
C12 C13 C14 C15 177.3(5)
C13 C14 C15 C16 -1.4(9)
C14 C15 C16 C17 1.3(10)
C15 C16 C17 C18 0.0(10)
C16 C17 C18 C13 -1.0(9)
C16 C17 C18 C9 -179.8(6)
C14 C13 C18 C17 0.8(7)
C12 C13 C18 C17 -176.1(5)
C14 C13 C18 C9 179.7(5)
C12 C13 C18 C9 2.8(7)
C8 C9 C18 C17 -10.5(8)
C10 C9 C18 C17 175.4(5)
C8 C9 C18 C13 170.7(5)
C10 C9 C18 C13 -3.4(7)
C1 N19 C20 C21 -173.3(4)
U1 N19 C20 C21 12.0(7)
N19 C20 C21 C22 20.7(7)
N19 C20 C21 C30 -164.4(5)
U1 O22 C22 C21 -51.6(6)
U1 O22 C22 C23 130.3(4)
C20 C21 C22 O22 -3.2(7)
C30 C21 C22 O22 -178.0(4)
C20 C21 C22 C23 174.9(4)
C30 C21 C22 C23 0.1(7)
O22 C22 C23 C24 -179.9(4)
C21 C22 C23 C24 2.0(7)
C22 C23 C24 C25 -1.8(8)
C23 C24 C25 C26 179.1(5)
C23 C24 C25 C30 -0.4(7)
C24 C25 C26 C27 177.9(5)
C30 C25 C26 C27 -2.6(7)
C25 C26 C27 C28 2.3(8)
C26 C27 C28 C29 -0.1(8)
C27 C28 C29 C30 -1.8(8)
C28 C29 C30 C25 1.4(7)
C28 C29 C30 C21 179.2(5)
C24 C25 C30 C29 -179.8(4)
C26 C25 C30 C29 0.7(7)
C24 C25 C30 C21 2.3(7)
C26 C25 C30 C21 -177.2(4)
C22 C21 C30 C29 -180.0(5)
C20 C21 C30 C29 5.2(7)
C22 C21 C30 C25 -2.2(7)
C20 C21 C30 C25 -177.0(4)
